data_9000883
loop_
_publ_author_name
'Merlino, S.'

_publ_section_title
;
 Okenite, Ca10Si18O46*18H2O: the first example of a chain and sheet silicate
;
_journal_name_full 'American Mineralogist'
_journal_page_first 614
_journal_page_last 622
_journal_volume 68
_journal_year 1983
_chemical_formula_sum 'Ca5 H23 O32 Si9'
_chemical_name_mineral Okenite
_space_group_IT_number 2
_symmetry_space_group_name_Hall '-P 1'
_symmetry_space_group_name_H-M 'P -1'
_cell_angle_alpha 92.7
_cell_angle_beta 100.1
_cell_angle_gamma 110.9
_cell_formula_units_Z 2
_cell_length_a 9.69
_cell_length_b 7.28
_cell_length_c 22.02
_cell_volume 1418.476
_exptl_crystal_density_diffrn 2.314
_cod_original_formula_sum 'Ca5 Si9 O32 H23'
_cod_database_code 9000883

loop_
_symmetry_equiv_pos_as_xyz
x,y,z
-x,-y,-z

loop_
_atom_site_label
_atom_site_fract_x
_atom_site_fract_y
_atom_site_fract_z
_atom_site_occupancy
_atom_site_U_iso_or_equiv
_atom_site_type_symbol
_atom_site_attached_hydrogens
Ca1 -0.02800 0.50900 0.15530 1.00000 0.01140 Ca 0
Ca2 -0.37500 0.57700 0.12380 1.00000 0.00887 Ca 0
Ca3 -0.38300 0.07400 0.12480 1.00000 0.01013 Ca 0
Ca4 -0.01900 0.01400 0.17190 1.00000 0.00887 Ca 0
Si1 -0.14700 0.14200 0.02410 1.00000 0.01267 Si 0
Si2 -0.14700 0.71500 0.02320 1.00000 0.01646 Si 0
Si3 -0.40000 0.29900 -0.00880 1.00000 0.01393 Si 0
Si4 -0.26600 0.42200 0.26170 1.00000 0.02406 Si 0
Si5 -0.27600 0.83800 0.26630 1.00000 0.01267 Si 0
Si6 0.17600 0.84600 0.29260 1.00000 0.01013 Si 0
Si7 0.05300 0.41200 0.29900 1.00000 0.00633 Si 0
Si8 0.02400 0.06700 0.36540 1.00000 0.00887 Si 0
Si9 0.48100 0.01600 0.25600 1.00000 0.00887 Si 0
O1 -0.26400 0.39300 0.19000 1.00000 0.00633 O 0
O2 -0.13400 0.71400 0.09800 1.00000 0.01140 O 0
O-H3 0.20600 0.63200 0.12800 1.00000 0.02026 O 1
O4 0.06500 0.80000 0.22800 1.00000 0.02786 O 0
O5 -0.13100 0.18600 0.09600 1.00000 0.02533 O 0
O6 0.03700 0.32300 0.23100 1.00000 0.02786 O 0
O7 -0.26500 0.88600 0.19700 1.00000 0.00633 O 0
O-H8 0.19400 0.10000 0.13200 1.00000 0.02153 O 1
O9 -0.43900 0.29100 0.06100 1.00000 0.00507 O 0
O10 0.45900 0.22600 -0.06500 1.00000 0.00633 O 0
O-H11 0.41800 0.47900 0.17800 1.00000 0.03293 O 1
O12 0.42900 0.97600 0.18300 1.00000 0.02406 O 0
O13 0.00200 0.28500 0.00000 1.00000 0.02786 O 0
O14 -0.16800 0.91700 -0.00100 1.00000 0.00127 O 0
O15 0.28900 0.82100 0.01400 1.00000 0.03166 O 0
O16 0.30100 0.45900 0.01700 1.00000 0.00507 O 0
O17 -0.29300 0.62600 0.28000 1.00000 0.01773 O 0
O18 -0.10400 0.43500 0.30500 1.00000 0.01520 O 0
O19 0.60800 0.23500 0.28400 1.00000 0.00887 O 0
O20 0.56700 0.86600 0.27900 1.00000 0.01646 O 0
O21 -0.14400 0.99200 0.31800 1.00000 0.01140 O 0
O22 0.00200 0.04200 0.43700 1.00000 0.02406 O 0
O23 0.10100 0.29700 0.35400 1.00000 0.00760 O 0
O24 0.12300 0.94900 0.34800 1.00000 0.00887 O 0
O25 0.18200 0.64400 0.31800 1.00000 0.00760 O 0
O26 0.34700 0.98300 0.29100 1.00000 0.01013 O 0
Ca5 0.13300 0.89600 0.49900 0.50000 0.02280 Ca 0
Ca6 -0.19900 0.94900 0.47900 0.50000 0.03673 Ca 0
Wat1 0.26500 0.80200 0.58800 1.00000 0.08106 O 2
Wat2 -0.06700 0.57400 0.44200 0.50000 0.06839 O 2
Wat3 0.28800 0.76800 0.44800 0.50000 0.06586 O 2
Wat4 -0.36200 0.80600 0.49500 0.50000 0.10132 O 2
Wat5 -0.28900 0.61300 0.50600 0.50000 0.18744 O 2
Wat6 0.37800 0.92700 0.47400 0.50000 0.16971 O 2
Wat7 -0.09800 0.34500 0.55000 0.50000 0.18871 O 2
Wat8 -0.53500 0.28500 0.39900 1.00000 0.16845 O 2
Wat9 0.42000 0.75500 0.40900 0.50000 0.05319 O 2
Wat10 0.47100 0.61800 0.37300 0.50000 0.07852 O 2

loop_
_cod_changelog_entry_id
_cod_changelog_entry_author
_cod_changelog_entry_date
_cod_changelog_entry_text
1
;cod-tools version 3.8.0
Id: cif_guess_AMCSD_atom_types 9581 2023-05-17 12:35:41Z saulius
;
2023-05-18T11:36:32+03:00
;Derived atom types and hydrogen counts
from atom names that follow the AMCSD naming convention
(Wat == water, O-H == hydroxyl).
;
